data_7001999
loop_
_publ_author_name
'Binobaid, Abeer'
'Iglesias, Manuel'
'Beetstra, Dirk J.'
'Kariuki, Benson'
'Dervisi, Athanasia'
'Fallis, Ian A.'
'Cavell, Kingsley J.'

_publ_section_title
;
 Expanded ring and functionalised expanded ring N-heterocyclic carbenes
 as ligands in catalysis
;
_journal_issue 35
_journal_name_full 'Dalton Transactions'
_journal_page_first 7099
_journal_paper_doi 10.1039/b909834h
_journal_year 2009
_chemical_formula_moiety 'C36 H42 Cl2 N8 Rh, C H2 Cl2, c8 h12 Rh Cl2'
_chemical_formula_sum 'C45 H56 Cl6 N8 Rh2'
_chemical_formula_weight 1127.50
_chemical_name_systematic
;
?
;
_space_group_IT_number 61
_symmetry_cell_setting orthorhombic
_symmetry_space_group_name_Hall '-P 2ac 2ab'
_symmetry_space_group_name_H-M 'P b c a'
_atom_sites_solution_hydrogens geom
_atom_sites_solution_primary direct
_atom_sites_solution_secondary difmap
_audit_creation_method SHELXL-97
_cell_angle_alpha 90.00
_cell_angle_beta 90.00
_cell_angle_gamma 90.00
_cell_formula_units_Z 8
_cell_length_a 18.65700(10)
_cell_length_b 14.5440(2)
_cell_length_c 34.2020(4)
_cell_measurement_reflns_used 7768
_cell_measurement_temperature 150(2)
_cell_measurement_theta_max 27.51
_cell_measurement_theta_min 1.87
_cell_volume 9280.62(17)
_computing_cell_refinement DENZO/SCALEPACK
_computing_data_collection 'cOLLECT,Nonius BV, 1997-2001'
_computing_data_reduction DENZO/SCALEPACK
_computing_structure_refinement SHELXL-97
_computing_structure_solution SHELXs-97
_diffrn_ambient_temperature 150(2)
_diffrn_measured_fraction_theta_full 0.994
_diffrn_measured_fraction_theta_max 0.994
_diffrn_measurement_device_type 'Nonius KappaCCD'
_diffrn_measurement_method 'CCD scans'
_diffrn_radiation_monochromator graphite
_diffrn_radiation_source 'fine-focus sealed tube'
_diffrn_radiation_type MoK\a
_diffrn_radiation_wavelength 0.71073
_diffrn_reflns_av_R_equivalents 0.0685
_diffrn_reflns_av_sigmaI/netI 0.0611
_diffrn_reflns_limit_h_max 24
_diffrn_reflns_limit_h_min -23
_diffrn_reflns_limit_k_max 18
_diffrn_reflns_limit_k_min -18
_diffrn_reflns_limit_l_max 43
_diffrn_reflns_limit_l_min -44
_diffrn_reflns_number 44612
_diffrn_reflns_theta_full 27.51
_diffrn_reflns_theta_max 27.51
_diffrn_reflns_theta_min 1.87
_exptl_absorpt_coefficient_mu 1.100
_exptl_absorpt_correction_T_max 0.9172
_exptl_absorpt_correction_T_min 0.6674
_exptl_absorpt_correction_type empirical
_exptl_absorpt_process_details Denzo/Scalepack
_exptl_crystal_colour yellow
_exptl_crystal_density_diffrn 1.614
_exptl_crystal_density_method 'not measured'
_exptl_crystal_description plate
_exptl_crystal_F_000 4592
_exptl_crystal_size_max 0.40
_exptl_crystal_size_mid 0.30
_exptl_crystal_size_min 0.08
_refine_diff_density_max 1.220
_refine_diff_density_min -1.448
_refine_diff_density_rms 0.174
_refine_ls_extinction_method none
_refine_ls_goodness_of_fit_ref 1.161
_refine_ls_hydrogen_treatment constr
_refine_ls_matrix_type full
_refine_ls_number_parameters 631
_refine_ls_number_reflns 10603
_refine_ls_number_restraints 189
_refine_ls_restrained_S_all 1.157
_refine_ls_R_factor_all 0.1485
_refine_ls_R_factor_gt 0.1158
_refine_ls_shift/su_max 0.005
_refine_ls_shift/su_mean 0.000
_refine_ls_structure_factor_coef Fsqd
_refine_ls_weighting_details 'calc w=1/[\s^2^(Fo^2^)+(0.0282P)^2^+211.1986P] where P=(Fo^2^+2Fc^2^)/3'
_refine_ls_weighting_scheme calc
_refine_ls_wR_factor_gt 0.2429
_refine_ls_wR_factor_ref 0.2564
_reflns_number_gt 7768
_reflns_number_total 10603
_reflns_threshold_expression >2sigma(I)
_cod_data_source_file b909834h.txt
_cod_data_source_block kjc0843
_cod_depositor_comments
;
The following automatic conversions were performed:
'_symmetry_cell_setting' value 'Orthorhombic' changed to 'orthorhombic'
according to '/home/saulius/struct/CIF-dictionaries/cif_core.dic'
dictionary named 'cif_core.dic' version 2.4.1 from 2010-06-29.

Automatic conversion script
Id: cif_fix_enum 1527 2010-12-29 10:47:43Z saulius 
;
_cod_original_sg_symbol_H-M Pbca
_cod_database_code 7001999

loop_
_symmetry_equiv_pos_as_xyz
'x, y, z'
'-x+1/2, -y, z+1/2'
'x+1/2, -y+1/2, -z'
'-x, y+1/2, -z+1/2'
'-x, -y, -z'
'x-1/2, y, -z-1/2'
'-x-1/2, y-1/2, z'
'x, -y-1/2, z-1/2'

loop_
_atom_site_label
_atom_site_type_symbol
_atom_site_fract_x
_atom_site_fract_y
_atom_site_fract_z
_atom_site_U_iso_or_equiv
_atom_site_adp_type
_atom_site_occupancy
_atom_site_symmetry_multiplicity
_atom_site_calc_flag
_atom_site_refinement_flags
_atom_site_disorder_assembly
_atom_site_disorder_group
C1 C 0.4274(6) 0.6862(8) 0.1387(3) 0.043(3) Uani 1 1 d . A 1
H1 H 0.4748 0.6932 0.1483 0.052 Uiso 1 1 calc R A 1
C2 C 0.4050(7) 0.7427(8) 0.1097(4) 0.048(3) Uani 1 1 d . A 1
H2 H 0.4362 0.7883 0.0995 0.058 Uiso 1 1 calc R A 1
C3 C 0.3369(8) 0.7335(10) 0.0954(3) 0.055(3) Uani 1 1 d . A 1
H3 H 0.3205 0.7723 0.0749 0.066 Uiso 1 1 calc R A 1
C4 C 0.2918(6) 0.6669(9) 0.1111(3) 0.047(3) Uani 1 1 d . A 1
H4 H 0.2447 0.6582 0.1012 0.056 Uiso 1 1 calc R A 1
C5 C 0.3171(6) 0.6141(8) 0.1414(3) 0.038(2) Uani 1 1 d . A 1
C6 C 0.2014(7) 0.5361(10) 0.1476(4) 0.071(5) Uani 0.73(2) 1 d PD A 1
H6A H 0.2002 0.5391 0.1187 0.085 Uiso 0.73(2) 1 calc PR A 1
H6B H 0.1699 0.5851 0.1580 0.085 Uiso 0.73(2) 1 calc PR A 1
C7 C 0.1747(9) 0.4414(11) 0.1615(5) 0.060(5) Uani 0.73(2) 1 d PDU A 1
H7A H 0.1237 0.4328 0.1543 0.072 Uiso 0.73(2) 1 calc PR A 1
H7B H 0.2031 0.3917 0.1492 0.072 Uiso 0.73(2) 1 calc PR A 1
C8 C 0.1836(8) 0.4389(16) 0.2062(5) 0.046(6) Uani 0.73(2) 1 d PDU A 1
H8A H 0.1543 0.4877 0.2186 0.055 Uiso 0.73(2) 1 calc PR A 1
H8B H 0.1683 0.3786 0.2167 0.055 Uiso 0.73(2) 1 calc PR A 1
C9 C 0.3038(5) 0.5079(7) 0.1944(3) 0.033(2) Uani 1 1 d . A 1
C10 C 0.2805(5) 0.4094(7) 0.2504(3) 0.035(2) Uani 1 1 d . A 1
C11 C 0.3106(5) 0.3211(7) 0.2502(4) 0.039(3) Uani 1 1 d . A 1
C12 C 0.3264(6) 0.2793(8) 0.2854(4) 0.043(3) Uani 1 1 d . A 1
H12 H 0.3495 0.2211 0.2855 0.052 Uiso 1 1 calc R A 1
C13 C 0.3089(7) 0.3208(9) 0.3211(4) 0.054(3) Uani 1 1 d . A 1
C14 C 0.2744(7) 0.4058(9) 0.3201(4) 0.055(3) Uani 1 1 d . A 1
H14 H 0.2604 0.4332 0.3441 0.065 Uiso 1 1 calc R A 1
C15 C 0.2598(5) 0.4518(8) 0.2857(4) 0.042(3) Uani 1 1 d . A 1
C16 C 0.3254(7) 0.2703(8) 0.2128(4) 0.058(4) Uani 1 1 d . A 1
H16A H 0.3480 0.2111 0.2188 0.087 Uiso 1 1 calc R A 1
H16B H 0.3576 0.3069 0.1964 0.087 Uiso 1 1 calc R A 1
H16C H 0.2802 0.2597 0.1989 0.087 Uiso 1 1 calc R A 1
C17 C 0.3287(8) 0.2755(11) 0.3584(4) 0.071(4) Uani 1 1 d . A 1
H17A H 0.3197 0.3177 0.3801 0.107 Uiso 1 1 calc R A 1
H17B H 0.3796 0.2590 0.3578 0.107 Uiso 1 1 calc R A 1
H17C H 0.2998 0.2198 0.3618 0.107 Uiso 1 1 calc R A 1
C18 C 0.2224(7) 0.5437(9) 0.2866(5) 0.060(4) Uani 1 1 d . A 1
H18A H 0.1721 0.5358 0.2791 0.090 Uiso 1 1 calc R A 1
H18B H 0.2459 0.5857 0.2681 0.090 Uiso 1 1 calc R A 1
H18C H 0.2250 0.5695 0.3130 0.090 Uiso 1 1 calc R A 1
C19 C 0.4174(6) 0.5305(10) 0.2919(4) 0.050(3) Uani 1 1 d . A 1
H19 H 0.3901 0.5856 0.2931 0.060 Uiso 1 1 calc R A 1
C20 C 0.4440(6) 0.4951(12) 0.3262(4) 0.062(4) Uani 1 1 d . A 1
H20 H 0.4345 0.5236 0.3507 0.074 Uiso 1 1 calc R A 1
C21 C 0.4863(7) 0.4139(13) 0.3235(5) 0.078(5) Uani 1 1 d . A 1
H21 H 0.5067 0.3878 0.3464 0.093 Uiso 1 1 calc R A 1
C22 C 0.4973(8) 0.3743(11) 0.2888(5) 0.067(5) Uani 1 1 d . A 1
H22 H 0.5243 0.3194 0.2858 0.081 Uiso 1 1 calc R A 1
C23 C 0.4668(6) 0.4186(8) 0.2580(3) 0.045(3) Uani 1 1 d D A 1
C24 C 0.5261(17) 0.300(2) 0.2128(6) 0.105(5) Uani 0.58(2) 1 d PDU A 1
H24A H 0.5023 0.2410 0.2192 0.126 Uiso 0.58(2) 1 calc PR A 1
H24B H 0.5658 0.3094 0.2316 0.126 Uiso 0.58(2) 1 calc PR A 1
C25 C 0.5563(13) 0.2959(18) 0.1709(7) 0.072(7) Uani 0.58(2) 1 d PDU A 1
H25A H 0.5955 0.3414 0.1686 0.087 Uiso 0.58(2) 1 calc PR A 1
H25B H 0.5772 0.2342 0.1665 0.087 Uiso 0.58(2) 1 calc PR A 1
C26 C 0.5009(13) 0.3150(13) 0.1385(5) 0.093(5) Uani 0.58(2) 1 d PDU A 1
H26A H 0.5253 0.3254 0.1132 0.111 Uiso 0.58(2) 1 calc PR A 1
H26B H 0.4679 0.2620 0.1357 0.111 Uiso 0.58(2) 1 calc PR A 1
C27 C 0.4532(5) 0.4403(7) 0.1872(3) 0.038(2) Uani 1 1 d D A 1
C28 C 0.4525(7) 0.4593(7) 0.1132(3) 0.046(3) Uani 1 1 d D A 1
C29 C 0.5076(8) 0.5137(9) 0.0997(5) 0.071(5) Uani 1 1 d . A 1
C30 C 0.4890(13) 0.5558(10) 0.0630(6) 0.095(8) Uani 1 1 d . A 1
H30 H 0.5235 0.5949 0.0511 0.114 Uiso 1 1 calc R A 1
C31 C 0.4265(12) 0.5438(10) 0.0445(5) 0.079(6) Uani 1 1 d . A 1
C32 C 0.3744(9) 0.4857(10) 0.0611(4) 0.068(4) Uani 1 1 d . A 1
H32 H 0.3292 0.4781 0.0488 0.081 Uiso 1 1 calc R A 1
C33 C 0.3900(7) 0.4398(8) 0.0955(4) 0.048(3) Uani 1 1 d . A 1
C34 C 0.5771(8) 0.5225(11) 0.1189(6) 0.085(6) Uani 1 1 d . A 1
H34A H 0.5920 0.5872 0.1188 0.128 Uiso 1 1 calc R A 1
H34B H 0.6127 0.4855 0.1049 0.128 Uiso 1 1 calc R A 1
H34C H 0.5734 0.5008 0.1460 0.128 Uiso 1 1 calc R A 1
C35 C 0.4128(14) 0.5967(12) 0.0071(5) 0.124(10) Uani 1 1 d . A 1
H35A H 0.4131 0.6628 0.0126 0.187 Uiso 1 1 calc R A 1
H35B H 0.3659 0.5792 -0.0036 0.187 Uiso 1 1 calc R A 1
H35C H 0.4503 0.5824 -0.0120 0.187 Uiso 1 1 calc R A 1
C36 C 0.3361(7) 0.3698(10) 0.1105(4) 0.055(3) Uani 1 1 d . A 1
H36A H 0.2888 0.3832 0.0995 0.082 Uiso 1 1 calc R A 1
H36B H 0.3338 0.3731 0.1391 0.082 Uiso 1 1 calc R A 1
H36C H 0.3511 0.3079 0.1026 0.082 Uiso 1 1 calc R A 1
C37 C 0.3194(10) 0.1139(12) -0.0087(6) 0.100(7) Uani 1 1 d D B 1
H37 H 0.2881 0.0814 0.0083 0.120 Uiso 1 1 calc R B 1
C38 C 0.3718(13) 0.0683(17) -0.0246(5) 0.179(16) Uani 1 1 d D B 1
H38 H 0.3725 0.0036 -0.0207 0.214 Uiso 1 1 calc R B 1
C39 C 0.4328(15) 0.110(2) -0.0491(8) 0.191(16) Uani 1 1 d DU B 1
H39A H 0.4564 0.0593 -0.0633 0.229 Uiso 1 1 calc R B 1
H39B H 0.4105 0.1505 -0.0690 0.229 Uiso 1 1 calc R B 1
C40 C 0.4922(17) 0.166(2) -0.0289(6) 0.197(16) Uani 1 1 d DU B 1
H40A H 0.5381 0.1325 -0.0302 0.236 Uiso 1 1 calc R B 1
H40B H 0.4985 0.2260 -0.0425 0.236 Uiso 1 1 calc R B 1
C41 C 0.4716(9) 0.1833(13) 0.0141(5) 0.132(10) Uani 1 1 d D B 1
H41 H 0.5023 0.1564 0.0331 0.158 Uiso 1 1 calc R B 1
C42 C 0.4176(7) 0.2298(10) 0.0276(4) 0.072(4) Uani 1 1 d D B 1
H42 H 0.4121 0.2331 0.0551 0.087 Uiso 1 1 calc R B 1
C43 C 0.3620(10) 0.2798(10) 0.0022(5) 0.101(7) Uani 1 1 d D B 1
H43A H 0.3873 0.3117 -0.0193 0.121 Uiso 1 1 calc R B 1
H43B H 0.3381 0.3273 0.0183 0.121 Uiso 1 1 calc R B 1
C44 C 0.3046(10) 0.2167(12) -0.0154(7) 0.122(8) Uani 1 1 d D B 1
H44A H 0.3015 0.2283 -0.0439 0.147 Uiso 1 1 calc R B 1
H44B H 0.2575 0.2324 -0.0038 0.147 Uiso 1 1 calc R B 1
N1 N 0.3856(4) 0.6204(6) 0.1545(2) 0.0328(19) Uani 1 1 d . A 1
N2 N 0.2759(5) 0.5502(7) 0.1616(3) 0.042(2) Uani 0.73(2) 1 d P A 1
N3 N 0.2619(4) 0.4547(6) 0.2140(3) 0.037(2) Uani 0.73(2) 1 d PD A 1
N4 N 0.4277(4) 0.4922(6) 0.2576(3) 0.036(2) Uani 1 1 d . A 1
N5 N 0.4721(13) 0.3788(11) 0.2162(3) 0.115(5) Uani 1 1 d DU A 1
N6 N 0.4593(12) 0.4009(9) 0.1508(3) 0.101(5) Uani 1 1 d DU A 1
Cl1 Cl 0.35071(14) 0.68620(18) 0.23378(8) 0.0377(6) Uani 1 1 d . A 1
Cl2 Cl 0.52431(13) 0.61414(19) 0.21372(9) 0.0421(7) Uani 1 1 d . A 1
Cl3 Cl 0.45103(19) 0.0954(4) 0.09826(12) 0.0878(15) Uani 1 1 d . B 1
Cl4 Cl 0.3329(4) -0.0475(3) 0.05100(17) 0.125(2) Uani 1 1 d . B 1
Rh1 Rh 0.40521(4) 0.55180(5) 0.20510(2) 0.0299(2) Uani 1 1 d . A 1
Rh2 Rh 0.39323(6) 0.09035(8) 0.03566(3) 0.0529(3) Uani 1 1 d . B 1
C46 C 0.6451(15) 0.1519(18) 0.0662(9) 0.089(8) Uani 0.723(18) 1 d PU C 1
H46A H 0.6562 0.1435 0.0382 0.107 Uiso 0.723(18) 1 calc PR C 1
H46B H 0.5966 0.1265 0.0710 0.107 Uiso 0.723(18) 1 calc PR C 1
Cl5 Cl 0.7075(7) 0.0906(6) 0.0942(4) 0.157(7) Uani 0.723(18) 1 d P C 1
Cl6 Cl 0.6450(9) 0.2692(19) 0.0772(7) 0.103(4) Uani 0.723(18) 1 d PU C 1
C46A C 0.641(4) 0.172(5) 0.095(2) 0.090(9) Uani 0.277(18) 1 d PU C 2
H46C H 0.5880 0.1714 0.0982 0.108 Uiso 0.277(18) 1 calc PR C 2
H46D H 0.6526 0.1205 0.0769 0.108 Uiso 0.277(18) 1 calc PR C 2
Cl5A Cl 0.6765(13) 0.148(3) 0.1375(11) 0.19(2) Uani 0.277(18) 1 d P C 2
Cl6A Cl 0.663(2) 0.272(5) 0.0714(17) 0.098(8) Uani 0.277(18) 1 d PU C 2
C6A C 0.2014(7) 0.5361(10) 0.1476(4) 0.071(5) Uani 0.27(2) 1 d P A 3
H6A1 H 0.2010 0.4871 0.1275 0.085 Uiso 0.27(2) 1 calc PR A 3
H6A2 H 0.1838 0.5934 0.1353 0.085 Uiso 0.27(2) 1 calc PR A 3
C7A C 0.1512(19) 0.509(4) 0.1814(10) 0.063(7) Uani 0.27(2) 1 d PDU A 3
H7A1 H 0.1020 0.4950 0.1724 0.076 Uiso 0.27(2) 1 calc PR A 3
H7A2 H 0.1499 0.5559 0.2024 0.076 Uiso 0.27(2) 1 calc PR A 3
C8A C 0.193(2) 0.422(3) 0.193(2) 0.044(8) Uani 0.27(2) 1 d PDU A 3
H8A1 H 0.2052 0.3852 0.1700 0.053 Uiso 0.27(2) 1 calc PR A 3
H8A2 H 0.1639 0.3840 0.2113 0.053 Uiso 0.27(2) 1 calc PR A 3
C24A C 0.525(3) 0.298(2) 0.2133(13) 0.107(5) Uani 0.42(2) 1 d PDU A 3
H24C H 0.5100 0.2601 0.2357 0.128 Uiso 0.42(2) 1 calc PR A 3
H24D H 0.5780 0.3049 0.2142 0.128 Uiso 0.42(2) 1 calc PR A 3
C25A C 0.5026(18) 0.2521(15) 0.1747(5) 0.069(7) Uani 0.42(2) 1 d PDU A 3
H25C H 0.5302 0.1948 0.1703 0.082 Uiso 0.42(2) 1 calc PR A 3
H25D H 0.4509 0.2373 0.1749 0.082 Uiso 0.42(2) 1 calc PR A 3
C26A C 0.520(2) 0.3242(15) 0.1432(11) 0.095(5) Uani 0.42(2) 1 d PDU A 3
H26C H 0.5722 0.3364 0.1430 0.114 Uiso 0.42(2) 1 calc PR A 3
H26D H 0.5063 0.3001 0.1172 0.114 Uiso 0.42(2) 1 calc PR A 3
N2A N 0.2759(5) 0.5502(7) 0.1616(3) 0.042(2) Uani 0.27(2) 1 d P A 3
N3A N 0.2619(4) 0.4547(6) 0.2140(3) 0.037(2) Uani 0.27(2) 1 d P A 3
N5A N 0.4900(14) 0.3934(15) 0.2159(3) 0.136(6) Uani 1 1 d DU A 3
N6A N 0.4795(13) 0.4137(13) 0.1513(3) 0.124(6) Uani 1 1 d DU A 3

loop_
_atom_site_aniso_label
_atom_site_aniso_U_11
_atom_site_aniso_U_22
_atom_site_aniso_U_33
_atom_site_aniso_U_23
_atom_site_aniso_U_13
_atom_site_aniso_U_12
C1 0.042(6) 0.038(6) 0.049(7) 0.002(5) 0.011(5) 0.011(5)
C2 0.057(7) 0.034(6) 0.052(7) 0.011(5) 0.021(6) 0.005(6)
C3 0.071(9) 0.059(8) 0.034(6) 0.008(6) -0.004(6) 0.018(7)
C4 0.040(6) 0.055(8) 0.045(7) 0.006(6) -0.010(5) 0.009(6)
C5 0.038(6) 0.035(6) 0.041(6) -0.002(5) -0.006(5) 0.003(5)
C6 0.049(8) 0.101(13) 0.063(9) 0.020(8) -0.032(7) -0.016(8)
C7 0.027(8) 0.082(14) 0.072(13) 0.000(10) -0.003(8) -0.019(9)
C8 0.016(6) 0.041(10) 0.081(17) 0.003(9) -0.014(9) -0.009(6)
C9 0.018(4) 0.031(5) 0.049(6) -0.002(5) -0.011(4) -0.004(4)
C10 0.020(4) 0.034(5) 0.052(6) 0.011(5) -0.010(4) -0.009(4)
C11 0.025(5) 0.031(6) 0.061(7) 0.004(5) -0.001(5) -0.004(4)
C12 0.038(6) 0.034(6) 0.058(8) 0.005(5) 0.004(5) 0.002(5)
C13 0.045(7) 0.041(7) 0.077(9) 0.018(7) -0.001(6) -0.009(6)
C14 0.043(7) 0.057(8) 0.063(8) 0.009(7) 0.009(6) -0.017(6)
C15 0.022(5) 0.036(6) 0.067(8) 0.004(6) 0.008(5) -0.006(4)
C16 0.064(8) 0.026(6) 0.083(10) 0.001(6) 0.025(7) -0.009(6)
C17 0.076(10) 0.084(11) 0.055(8) 0.027(8) -0.006(7) -0.020(9)
C18 0.043(7) 0.043(7) 0.095(11) 0.001(7) 0.030(7) 0.009(6)
C19 0.024(5) 0.071(9) 0.055(7) 0.013(7) -0.006(5) -0.007(5)
C20 0.023(5) 0.110(13) 0.051(8) 0.010(8) -0.009(5) -0.010(7)
C21 0.039(7) 0.103(13) 0.091(12) 0.046(11) -0.025(8) -0.027(8)
C22 0.056(8) 0.061(9) 0.084(11) 0.033(8) -0.039(8) -0.014(7)
C23 0.037(6) 0.046(7) 0.051(7) 0.015(6) -0.017(5) -0.016(5)
C24 0.104(7) 0.092(7) 0.120(7) -0.001(6) -0.016(6) 0.015(6)
C25 0.066(14) 0.052(14) 0.100(16) -0.025(13) -0.021(14) 0.027(11)
C26 0.091(8) 0.079(7) 0.109(7) -0.006(6) 0.002(6) 0.010(6)
C27 0.029(5) 0.034(6) 0.051(7) 0.003(5) -0.008(5) -0.001(5)
C28 0.055(7) 0.030(6) 0.051(7) -0.004(5) 0.015(6) 0.008(5)
C29 0.072(10) 0.034(7) 0.107(13) -0.010(8) 0.053(9) 0.001(7)
C30 0.150(19) 0.038(8) 0.098(14) -0.014(9) 0.092(14) -0.021(11)
C31 0.133(16) 0.032(7) 0.072(11) -0.001(7) 0.056(11) -0.002(9)
C32 0.099(12) 0.060(9) 0.044(7) -0.002(7) 0.020(8) 0.034(9)
C33 0.052(7) 0.039(6) 0.054(7) -0.006(5) 0.022(6) 0.002(6)
C34 0.049(9) 0.074(11) 0.133(16) -0.017(11) 0.043(9) -0.017(8)
C35 0.25(3) 0.070(12) 0.053(10) 0.022(9) 0.047(14) 0.036(16)
C36 0.050(7) 0.062(9) 0.052(7) 0.003(6) 0.013(6) 0.000(6)
C37 0.097(14) 0.130(19) 0.073(12) 0.037(12) -0.042(11) -0.055(13)
C38 0.37(5) 0.13(2) 0.032(9) -0.017(11) 0.026(18) 0.02(3)
C39 0.27(4) 0.22(3) 0.089(18) 0.030(17) 0.10(2) 0.09(3)
C40 0.27(4) 0.21(3) 0.109(19) 0.034(18) 0.10(2) 0.09(3)
C41 0.057(11) 0.17(2) 0.17(2) 0.120(19) 0.024(12) -0.004(13)
C42 0.055(9) 0.084(12) 0.077(10) 0.019(9) 0.001(8) -0.022(8)
C43 0.18(2) 0.050(10) 0.077(12) 0.001(9) -0.019(13) 0.014(12)
C44 0.088(15) 0.14(2) 0.14(2) 0.031(17) -0.013(14) 0.009(15)
N1 0.032(4) 0.034(5) 0.033(4) 0.000(4) 0.001(4) -0.002(4)
N2 0.029(4) 0.049(6) 0.047(5) 0.004(5) -0.020(4) -0.002(4)
N3 0.022(4) 0.031(5) 0.057(6) 0.007(4) -0.010(4) -0.008(4)
N4 0.021(4) 0.042(5) 0.046(5) 0.012(4) -0.012(4) -0.014(4)
N5 0.108(7) 0.105(7) 0.131(7) 0.002(6) -0.019(6) 0.007(6)
N6 0.093(7) 0.090(7) 0.120(7) -0.006(6) 0.001(6) 0.008(6)
Cl1 0.0336(13) 0.0337(13) 0.0456(14) -0.0075(11) -0.0021(11) -0.0042(11)
Cl2 0.0238(11) 0.0360(14) 0.0666(19) 0.0007(13) -0.0053(11) -0.0097(10)
Cl3 0.0463(19) 0.156(5) 0.061(2) 0.044(3) -0.0058(17) -0.003(2)
Cl4 0.220(7) 0.050(2) 0.106(4) 0.018(3) 0.017(4) -0.035(3)
Rh1 0.0207(3) 0.0255(4) 0.0437(4) 0.0022(3) -0.0069(3) -0.0041(3)
Rh2 0.0596(7) 0.0567(6) 0.0425(5) 0.0118(5) 0.0190(5) 0.0135(5)
C46 0.088(15) 0.077(16) 0.10(2) -0.006(16) -0.018(17) 0.001(13)
Cl5 0.176(10) 0.091(6) 0.204(14) 0.034(7) -0.124(10) -0.047(6)
Cl6 0.066(7) 0.123(7) 0.119(8) -0.001(6) 0.040(5) 0.014(6)
C46A 0.089(17) 0.079(18) 0.10(2) -0.004(19) -0.02(2) 0.001(15)
Cl5A 0.098(16) 0.26(4) 0.21(4) 0.17(3) -0.073(19) -0.10(2)
Cl6A 0.072(19) 0.117(13) 0.106(17) 0.027(13) 0.013(15) 0.014(16)
C6A 0.049(8) 0.101(13) 0.063(9) 0.020(8) -0.032(7) -0.016(8)
C7A 0.032(12) 0.083(17) 0.075(15) 0.002(13) -0.007(11) -0.017(12)
C8A 0.013(10) 0.041(14) 0.08(2) 0.008(13) -0.015(13) -0.007(10)
C24A 0.105(8) 0.095(7) 0.121(7) 0.000(6) -0.015(6) 0.013(6)
C25A 0.063(15) 0.047(14) 0.095(17) -0.027(13) -0.030(15) 0.029(12)
C26A 0.093(8) 0.083(7) 0.110(7) -0.007(6) 0.002(6) 0.009(6)
N2A 0.029(4) 0.049(6) 0.047(5) 0.004(5) -0.020(4) -0.002(4)
N3A 0.022(4) 0.031(5) 0.057(6) 0.007(4) -0.010(4) -0.008(4)
N5A 0.129(9) 0.128(9) 0.151(8) 0.000(7) -0.021(7) 0.007(7)
N6A 0.117(9) 0.112(8) 0.143(8) -0.005(7) 0.002(7) 0.001(7)

loop_
_atom_type_symbol
_atom_type_description
_atom_type_scat_dispersion_real
_atom_type_scat_dispersion_imag
_atom_type_scat_source
C C 0.0033 0.0016 'International Tables Vol C Tables 4.2.6.8 and 6.1.1.4'
H H 0.0000 0.0000 'International Tables Vol C Tables 4.2.6.8 and 6.1.1.4'
N N 0.0061 0.0033 'International Tables Vol C Tables 4.2.6.8 and 6.1.1.4'
Cl Cl 0.1484 0.1585 'International Tables Vol C Tables 4.2.6.8 and 6.1.1.4'
Rh Rh -1.1178 0.9187 'International Tables Vol C Tables 4.2.6.8 and 6.1.1.4'

loop_
_geom_angle_atom_site_label_1
_geom_angle_atom_site_label_2
_geom_angle_atom_site_label_3
_geom_angle
_geom_angle_site_symmetry_1
_geom_angle_site_symmetry_3
_geom_angle_publ_flag
N1 C1 C2 123.1(12) . . ?
C1 C2 C3 119.3(12) . . ?
C2 C3 C4 119.4(11) . . ?
C5 C4 C3 118.2(11) . . ?
N1 C5 C4 122.3(11) . . ?
N1 C5 N2 113.7(9) . . ?
C4 C5 N2 124.0(10) . . ?
N2 C6 C7 109.1(10) . . ?
C8 C7 C6 107.0(14) . . ?
N3 C8 C7 106.2(12) . . ?
N3 C9 N2 117.5(8) . . ?
N3 C9 Rh1 131.4(8) . . ?
N2 C9 Rh1 111.0(7) . . ?
C11 C10 C15 120.9(10) . . ?
C11 C10 N3 120.6(11) . . ?
C15 C10 N3 118.1(10) . . ?
C12 C11 C10 119.0(11) . . ?
C12 C11 C16 119.2(10) . . ?
C10 C11 C16 121.8(11) . . ?
C11 C12 C13 121.4(11) . . ?
C14 C13 C12 117.9(12) . . ?
C14 C13 C17 122.0(14) . . ?
C12 C13 C17 120.0(13) . . ?
C15 C14 C13 122.9(13) . . ?
C14 C15 C10 117.6(11) . . ?
C14 C15 C18 120.4(12) . . ?
C10 C15 C18 122.0(11) . . ?
N4 C19 C20 123.5(13) . . ?
C19 C20 C21 117.1(14) . . ?
C22 C21 C20 120.0(14) . . ?
C21 C22 C23 114.9(15) . . ?
N4 C23 C22 129.4(12) . . ?
N4 C23 N5 109.7(9) . . ?
C22 C23 N5 120.8(12) . . ?
N5 C24 C25 109.9(18) . . ?
C26 C25 C24 114.6(15) . . ?
N6 C26 C25 106.9(16) . . ?
N6 C27 N5 111.1(9) . . ?
N6 C27 Rh1 131.9(7) . . ?
N5 C27 Rh1 115.4(7) . . ?
C33 C28 C29 128.2(12) . . ?
C33 C28 N6 109.3(13) . . ?
C29 C28 N6 122.2(16) . . ?
C28 C29 C30 110.8(16) . . ?
C28 C29 C34 124.3(16) . . ?
C30 C29 C34 124.7(15) . . ?
C31 C30 C29 124.6(15) . . ?
C30 C31 C32 119.3(17) . . ?
C30 C31 C35 118.7(18) . . ?
C32 C31 C35 122(2) . . ?
C33 C32 C31 119.1(17) . . ?
C28 C33 C32 117.7(12) . . ?
C28 C33 C36 124.2(12) . . ?
C32 C33 C36 118.1(13) . . ?
C38 C37 C44 125(2) . . ?
C38 C37 Rh2 73.9(11) . . ?
C44 C37 Rh2 112.9(12) . . ?
C37 C38 C39 125(2) . . ?
C37 C38 Rh2 70.1(10) . . ?
C39 C38 Rh2 109.2(16) . . ?
C40 C39 C38 120(2) . . ?
C41 C40 C39 110(2) . . ?
C42 C41 C40 128(2) . . ?
C42 C41 Rh2 70.9(9) . . ?
C40 C41 Rh2 113.7(17) . . ?
C41 C42 C43 124.8(17) . . ?
C41 C42 Rh2 73.2(10) . . ?
C43 C42 Rh2 112.8(10) . . ?
C42 C43 C44 114.2(13) . . ?
C43 C44 C37 113.4(14) . . ?
C1 N1 C5 117.4(9) . . ?
C1 N1 Rh1 125.9(8) . . ?
C5 N1 Rh1 114.7(7) . . ?
C9 N2 C5 119.6(8) . . ?
C9 N2 C6 123.7(9) . . ?
C5 N2 C6 116.6(9) . . ?
C9 N3 C10 125.0(8) . . ?
C9 N3 C8 126.1(11) . . ?
C10 N3 C8 108.4(10) . . ?
C23 N4 C19 115.1(9) . . ?
C23 N4 Rh1 118.5(7) . . ?
C19 N4 Rh1 125.2(8) . . ?
C27 N5 C24 126.7(16) . . ?
C27 N5 C23 113.9(9) . . ?
C24 N5 C23 113.2(11) . . ?
C27 N6 C26 129.0(12) . . ?
C27 N6 C28 121.1(10) . . ?
C26 N6 C28 105.3(10) . . ?
C27 Rh1 C9 96.3(4) . . ?
C27 Rh1 N1 102.9(3) . . ?
C9 Rh1 N1 80.4(4) . . ?
C27 Rh1 N4 80.1(4) . . ?
C9 Rh1 N4 102.5(4) . . ?
N1 Rh1 N4 175.6(4) . . ?
C27 Rh1 Cl1 174.1(3) . . ?
C9 Rh1 Cl1 86.3(3) . . ?
N1 Rh1 Cl1 82.7(2) . . ?
N4 Rh1 Cl1 94.2(3) . . ?
C27 Rh1 Cl2 85.9(3) . . ?
C9 Rh1 Cl2 175.1(3) . . ?
N1 Rh1 Cl2 94.9(2) . . ?
N4 Rh1 Cl2 82.1(2) . . ?
Cl1 Rh1 Cl2 91.95(9) . . ?
C37 Rh2 C42 83.6(6) . . ?
C37 Rh2 C38 36.0(3) . . ?
C42 Rh2 C38 93.4(8) . . ?
C37 Rh2 C41 95.6(7) . . ?
C42 Rh2 C41 35.8(2) . . ?
C38 Rh2 C41 83.6(8) . . ?
C37 Rh2 Cl4 89.2(5) . . ?
C42 Rh2 Cl4 162.8(4) . . ?
C38 Rh2 Cl4 89.8(7) . . ?
C41 Rh2 Cl4 161.3(5) . . ?
C37 Rh2 Cl3 160.9(6) . . ?
C42 Rh2 Cl3 89.5(4) . . ?
C38 Rh2 Cl3 162.9(7) . . ?
C41 Rh2 Cl3 88.9(6) . . ?
Cl4 Rh2 Cl3 92.4(2) . . ?
Cl6 C46 Cl5 112.4(17) . . ?
Cl5A C46A Cl6A 120(5) . . ?
N5A C24A C25A 109.2(18) . . ?
C26A C25A C24A 104(4) . . ?
N6A C26A C25A 110.5(17) . . ?

loop_
_geom_bond_atom_site_label_1
_geom_bond_atom_site_label_2
_geom_bond_distance
_geom_bond_site_symmetry_2
_geom_bond_publ_flag
C1 N1 1.348(14) . ?
C1 C2 1.353(16) . ?
C2 C3 1.369(18) . ?
C3 C4 1.391(18) . ?
C4 C5 1.373(15) . ?
C5 N1 1.357(13) . ?
C5 N2 1.390(14) . ?
C6 N2 1.485(14) . ?
C6 C7 1.541(5) . ?
C7 C8 1.539(5) . ?
C8 N3 1.504(17) . ?
C9 N3 1.288(13) . ?
C9 N2 1.381(13) . ?
C9 Rh1 2.029(9) . ?
C10 C11 1.402(15) . ?
C10 C15 1.412(16) . ?
C10 N3 1.449(13) . ?
C11 C12 1.381(16) . ?
C11 C16 1.503(17) . ?
C12 C13 1.398(18) . ?
C13 C14 1.394(18) . ?
C13 C17 1.482(18) . ?
C14 C15 1.379(17) . ?
C15 C18 1.509(16) . ?
C19 N4 1.313(16) . ?
C19 C20 1.373(17) . ?
C20 C21 1.42(2) . ?
C21 C22 1.34(2) . ?
C22 C23 1.359(16) . ?
C23 N4 1.295(14) . ?
C23 N5 1.544(6) . ?
C24 N5 1.532(6) . ?
C24 C25 1.540(4) . ?
C25 C26 1.539(4) . ?
C26 N6 1.529(6) . ?
C27 N6 1.377(6) . ?
C27 N5 1.381(6) . ?
C27 Rh1 1.951(10) . ?
C28 C33 1.344(17) . ?
C28 C29 1.377(17) . ?
C28 N6 1.546(6) . ?
C29 C30 1.44(3) . ?
C29 C34 1.46(2) . ?
C30 C31 1.34(3) . ?
C31 C32 1.41(2) . ?
C31 C35 1.52(2) . ?
C32 C33 1.383(18) . ?
C33 C36 1.520(17) . ?
C37 C38 1.300(5) . ?
C37 C44 1.538(5) . ?
C37 Rh2 2.077(15) . ?
C38 C39 1.541(5) . ?
C38 Rh2 2.123(19) . ?
C39 C40 1.539(5) . ?
C40 C41 1.537(5) . ?
C41 C42 1.299(5) . ?
C41 Rh2 2.125(17) . ?
C42 C43 1.535(5) . ?
C42 Rh2 2.097(15) . ?
C43 C44 1.536(5) . ?
N1 Rh1 2.031(8) . ?
N4 Rh1 2.038(9) . ?
Cl1 Rh1 2.412(3) . ?
Cl2 Rh1 2.418(2) . ?
Cl3 Rh2 2.398(4) . ?
Cl4 Rh2 2.359(5) . ?
C46 Cl6 1.75(4) . ?
C46 Cl5 1.75(3) . ?
C46A Cl5A 1.64(7) . ?
C46A Cl6A 1.71(10) . ?
C7A C8A 1.540(5) . ?
C24A N5A 1.531(6) . ?
C24A C25A 1.539(6) . ?
C25A C26A 1.538(6) . ?
C26A N6A 1.530(6) . ?
